data_7229606
loop_
_publ_author_name
'Mik\<s\'atko, J.'
'Eigner, V.'
'Lhot\'ak, P.'

_publ_section_title
;
 Unexpected cleavage of thiacalix[4]arene sulfoxides
;
_journal_issue 84
_journal_name_full 'RSC Advances'
_journal_page_first 53407
_journal_paper_doi 10.1039/C7RA11218A
_journal_volume 7
_journal_year 2017
_chemical_absolute_configuration ad
_chemical_formula_moiety 'C44 H58 O4 S3'
_chemical_formula_sum 'C44 H58 O4 S3'
_chemical_formula_weight 747.14
_space_group_IT_number 9
_symmetry_cell_setting monoclinic
_symmetry_space_group_name_Hall 'C -2yc'
_symmetry_space_group_name_H-M 'C 1 c 1'
_atom_sites_solution_hydrogens geom
_atom_sites_solution_primary other
_atom_sites_solution_secondary difmap
_audit_update_record
;
2017-06-05 deposited with the CCDC.
2017-11-14 downloaded from the CCDC.
;
_cell_angle_alpha 90
_cell_angle_beta 109.3246(18)
_cell_angle_gamma 90
_cell_formula_units_Z 4
_cell_length_a 12.3117(7)
_cell_length_b 20.2840(7)
_cell_length_c 18.3956(8)
_cell_measurement_reflns_used 119
_cell_measurement_temperature 180
_cell_measurement_theta_max 74
_cell_measurement_theta_min 5
_cell_volume 4335.1(3)
_computing_cell_refinement 'Apex3 (Bruker AXS, 2015)'
_computing_data_collection 'Apex3 (Bruker AXS, 2015)'
_computing_data_reduction 'Apex3 (Bruker AXS, 2015)'
_computing_molecular_graphics 'CAMERON (Watkin et al., 1996)'
_computing_publication_material 'CRYSTALS (Betteridge et al., 2003)'
_computing_structure_refinement 'CRYSTALS (Betteridge et al., 2003)'
_computing_structure_solution 'Superflip (Palatinus & Chapuis, 2007)'
_diffrn_ambient_pressure 101
_diffrn_ambient_temperature 180
_diffrn_measured_fraction_theta_full 0.996
_diffrn_measured_fraction_theta_max 0.996
_diffrn_measurement_device Area
_diffrn_measurement_device_type 'Bruker Kappa Apex3'
_diffrn_measurement_method '\f & \w scans'
_diffrn_radiation_monochromator graphite
_diffrn_radiation_type 'Cu K\a'
_diffrn_radiation_wavelength 1.54178
_diffrn_reflns_av_R_equivalents 0.027
_diffrn_reflns_limit_h_max 14
_diffrn_reflns_limit_h_min -14
_diffrn_reflns_limit_k_max 24
_diffrn_reflns_limit_k_min -24
_diffrn_reflns_limit_l_max 21
_diffrn_reflns_limit_l_min -22
_diffrn_reflns_number 55684
_diffrn_reflns_theta_full 68.487
_diffrn_reflns_theta_max 68.487
_diffrn_reflns_theta_min 4.359
_diffrn_standards_number 0
_exptl_absorpt_coefficient_mu 1.856
_exptl_absorpt_correction_T_max 0.61
_exptl_absorpt_correction_T_min 0.51
_exptl_absorpt_correction_type multi-scan
_exptl_absorpt_process_details 'SADABS (Siemens, 1996)'
_exptl_crystal_colour colourless
_exptl_crystal_density_diffrn 1.145
_exptl_crystal_density_method 'not measured'
_exptl_crystal_description prism
_exptl_crystal_F_000 1608.006
_exptl_crystal_size_max 0.399
_exptl_crystal_size_mid 0.354
_exptl_crystal_size_min 0.270
_refine_diff_density_max 0.22
_refine_diff_density_min -0.26
_refine_ls_abs_structure_details 'Flack (1983), 3789 Friedel-pairs'
_refine_ls_abs_structure_Flack 0.064(8)
_refine_ls_extinction_coef 99(9)
_refine_ls_extinction_method 'Larson (1970), Equation 22'
_refine_ls_goodness_of_fit_ref 0.9702
_refine_ls_hydrogen_treatment constr
_refine_ls_matrix_type full
_refine_ls_number_parameters 587
_refine_ls_number_reflns 7775
_refine_ls_number_restraints 204
_refine_ls_R_factor_all 0.0261
_refine_ls_R_factor_gt 0.0259
_refine_ls_shift/su_max 0.0022933
_refine_ls_shift/su_mean 0.0001468
_refine_ls_structure_factor_coef Fsqd
_refine_ls_weighting_details
;
 Method, part 1, Chebychev polynomial, (Watkin, 1994, Prince, 1982) 
 [weight] = 1.0/[A~0~*T~0~(x)+A~1~*T~1~(x) ... +A~n-1~]*T~n-1~(x)] 
 where A~i~ are the Chebychev coefficients listed below and x= Fcalc/Fmax 
 Method = Robust Weighting (Prince, 1982) 
 W = [weight] * [1-(deltaF/6*sigmaF)^2^]^2^ 
 A~i~ are: 
 7.52 11.8 5.91 1.61 
;
_refine_ls_weighting_scheme calc
_refine_ls_wR_factor_all 0.0697
_refine_ls_wR_factor_gt 0.0692
_refine_ls_wR_factor_ref 0.0697
_reflns_limit_h_max 14
_reflns_limit_h_min -14
_reflns_limit_k_max 24
_reflns_limit_k_min 0
_reflns_limit_l_max 21
_reflns_limit_l_min -22
_reflns_number_gt 7722
_reflns_number_total 7775
_reflns_threshold_expression I>2.0\s(I)
_oxford_diffrn_Wilson_B_factor 2.96
_oxford_diffrn_Wilson_scale 65.81
_oxford_refine_ls_r_factor_ref 0.0261
_oxford_refine_ls_scale 0.14612(6)
_oxford_reflns_number_all 7775
_oxford_reflns_threshold_expression_ref I>-3.0\s(I)
_cod_data_source_file c7ra11218a2.cif
_cod_data_source_block 6
_cod_depositor_comments
;
The following automatic conversions were performed:

'_atom_sites_solution_primary' value 'Other' changed to 'other'
according to
/home/data/users/saulius/crontab/automatic-downloads/rss-feeds/RSC/lib/dictionaries/cif_core.dic
dictionary named 'cif_core.dic' version 2.4.2 from 2011-04-26.

Automatic conversion script
Id: cif_fix_values 4973 2017-02-22 13:04:09Z antanas 
;
_cod_original_cell_volume 4335.1(4)
_cod_original_sg_symbol_Hall 'C -2yc '
_cod_original_sg_symbol_H-M 'C c '
_cod_database_code 7229606

loop_
_symmetry_equiv_pos_as_xyz
x,y,z
x+1/2,y+1/2,z
x,-y,z+1/2
x+1/2,-y+1/2,z+1/2

loop_
_atom_site_label
_atom_site_type_symbol
_atom_site_fract_x
_atom_site_fract_y
_atom_site_fract_z
_atom_site_U_iso_or_equiv
_atom_site_occupancy
_atom_site_adp_type
_atom_site_refinement_flags_posn
_atom_site_refinement_flags_adp
_atom_site_refinement_flags_occupancy
_atom_site_disorder_assembly
_atom_site_disorder_group
C1 C -0.59138(16) 0.61002(9) 0.31521(11) 0.0444 1.0000 Uani . . . . .
C2 C -0.66938(16) 0.55883(9) 0.29747(11) 0.0472 1.0000 Uani . . . . .
C3 C -0.65704(15) 0.50406(9) 0.25522(10) 0.0419 1.0000 Uani . . . . .
C4 C -0.56153(14) 0.50350(9) 0.23068(10) 0.0393 1.0000 Uani . . . . .
C5 C -0.48209(15) 0.55444(8) 0.24756(10) 0.0379 1.0000 Uani . . . . .
S6 S -0.35657(7) 0.54863(2) 0.22022(5) 0.0413 1.0000 Uani . . . . .
C7 C -0.25056(14) 0.53777(7) 0.31223(10) 0.0315 1.0000 Uani . . . . .
C8 C -0.27788(14) 0.51539(7) 0.37525(10) 0.0313 1.0000 Uani . . . . .
C9 C -0.19565(14) 0.50930(7) 0.44813(10) 0.0318 1.0000 Uani . . . . .
C10 C -0.08185(14) 0.52305(7) 0.45519(10) 0.0337 1.0000 Uani . . . . .
C11 C -0.05284(14) 0.54505(7) 0.39249(10) 0.0345 1.0000 Uani . . . . .
S12 S 0.09398(8) 0.56103(2) 0.40373(6) 0.0480 1.0000 Uani . . . . .
C13 C 0.12262(14) 0.63280(8) 0.46264(10) 0.0353 1.0000 Uani . . . . .
C14 C 0.04121(14) 0.66678(7) 0.48465(10) 0.0361 1.0000 Uani . . . . .
C15 C 0.06987(15) 0.72314(7) 0.53006(10) 0.0379 1.0000 Uani . . . . .
C16 C 0.18326(16) 0.74566(8) 0.55151(11) 0.0392 1.0000 Uani . . . . .
C17 C 0.26560(15) 0.71265(8) 0.52893(10) 0.0387 1.0000 Uani . . . . .
S18 S 0.40808(8) 0.74487(2) 0.55608(6) 0.0478 1.0000 Uani . . . . .
C19 C 0.40478(15) 0.78686(8) 0.47033(10) 0.0376 1.0000 Uani . . . . .
C20 C 0.31687(15) 0.78142(7) 0.40138(10) 0.0373 1.0000 Uani . . . . .
C21 C 0.31470(16) 0.81777(8) 0.33601(11) 0.0406 1.0000 Uani . . . . .
C22 C 0.40668(18) 0.86016(8) 0.34403(12) 0.0480 1.0000 Uani . . . . .
C23 C 0.49676(18) 0.86577(8) 0.41272(13) 0.0493 1.0000 Uani . . . . .
C24 C 0.49732(16) 0.82932(8) 0.47642(11) 0.0417 1.0000 Uani . . . . .
C25 C 0.23625(14) 0.65561(9) 0.48513(9) 0.0364 1.0000 Uani . . . . .
C26 C -0.13662(15) 0.55334(7) 0.32072(10) 0.0328 1.0000 Uani . . . . .
C27 C -0.49619(15) 0.60879(8) 0.29062(10) 0.0383 1.0000 Uani . . . . .
O28 O 0.58124(13) 0.83139(7) 0.54726(10) 0.0558 1.0000 Uani . . . . .
C29 C 0.66708(18) 0.88033(10) 0.56076(17) 0.0674 1.0000 Uani . . . . .
O30 O 0.31303(12) 0.62316(7) 0.45795(8) 0.0495 1.0000 Uani . . . . .
C31 C 0.3831(2) 0.57585(14) 0.51014(15) 0.0687 1.0000 Uani . . . . .
O32 O -0.11036(12) 0.57452(6) 0.25797(8) 0.0467 1.0000 Uani . . . . .
C33 C -0.1062(2) 0.64527(12) 0.25269(14) 0.0671 1.0000 Uani . . . . .
O34 O -0.41253(12) 0.65591(6) 0.30710(9) 0.0476 1.0000 Uani . . . . .
C35 C -0.4224(2) 0.70886(11) 0.35556(16) 0.0669 1.0000 Uani . . . . .
C36 C -0.74241(17) 0.44659(10) 0.24017(12) 0.0553 1.0000 Uani D U . . .
C37 C -0.7266(6) 0.4177(3) 0.3194(3) 0.1005 0.589(7) Uani D U P 1 1
C38 C -0.8643(3) 0.4762(3) 0.2129(4) 0.0890 0.589(7) Uani D U P 1 1
C39 C -0.7218(6) 0.3958(4) 0.1890(5) 0.1282 0.589(7) Uani D U P 1 1
C137 C -0.6792(7) 0.3811(3) 0.2708(8) 0.1468 0.411(7) Uani D U P 1 2
C138 C -0.8410(7) 0.4494(5) 0.2724(6) 0.1029 0.411(7) Uani D U P 1 2
C139 C -0.7989(9) 0.4357(5) 0.1525(3) 0.0984 0.411(7) Uani D U P 1 2
C40 C -0.23165(14) 0.48986(7) 0.51694(10) 0.0403 1.0000 Uani D U . . .
C41 C -0.3133(3) 0.54292(16) 0.52586(19) 0.0564 0.608(5) Uani D U P 2 1
C42 C -0.2938(6) 0.42484(18) 0.4996(3) 0.0992 0.608(5) Uani D U P 2 1
C43 C -0.1277(3) 0.4896(4) 0.5900(2) 0.1139 0.608(5) Uani D U P 2 1
C141 C -0.3621(4) 0.4795(5) 0.4988(4) 0.1030 0.392(5) Uani D U P 2 2
C142 C -0.1796(7) 0.4237(3) 0.5530(4) 0.0692 0.392(5) Uani D U P 2 2
C143 C -0.1958(8) 0.5407(3) 0.5815(4) 0.0855 0.392(5) Uani D U P 2 2
C44 C -0.0193(4) 0.75825(16) 0.5611(2) 0.0540 0.735(5) Uani D U P 3 1
C45 C -0.1409(4) 0.7330(2) 0.5233(3) 0.0693 0.735(5) Uani D U P 3 1
C46 C 0.0169(4) 0.7478(3) 0.6483(2) 0.0998 0.735(5) Uani D U P 3 1
C47 C -0.0157(4) 0.83266(15) 0.5485(4) 0.1038 0.735(5) Uani D U P 3 1
C144 C -0.0234(9) 0.7620(4) 0.5391(4) 0.0547 0.265(5) Uani D U P 3 2
C145 C -0.1148(12) 0.7181(6) 0.5540(9) 0.0695 0.265(5) Uani D U P 3 2
C146 C 0.0194(9) 0.8112(6) 0.6056(6) 0.0739 0.265(5) Uani D U P 3 2
C147 C -0.0827(9) 0.8041(5) 0.4672(6) 0.0857 0.265(5) Uani D U P 3 2
C48 C 0.21364(17) 0.80988(8) 0.26123(11) 0.0486 1.0000 Uani D U . . .
C49 C 0.2031(3) 0.73808(11) 0.23591(14) 0.0586 0.826(4) Uani D U P 4 1
C50 C 0.1015(2) 0.83051(17) 0.27552(17) 0.0730 0.826(4) Uani D U P 4 1
C51 C 0.2259(3) 0.85318(15) 0.19625(17) 0.0773 0.826(4) Uani D U P 4 1
C149 C 0.1294(9) 0.7549(5) 0.2653(6) 0.0604 0.174(4) Uani D U P 4 2
C150 C 0.1504(10) 0.8748(4) 0.2351(7) 0.0644 0.174(4) Uani D U P 4 2
C151 C 0.2640(10) 0.7867(6) 0.1985(5) 0.0629 0.174(4) Uani D U P 4 2
H11 H -0.6021 0.6466 0.3444 0.0526 1.0000 Uiso R . . . .
H21 H -0.7337 0.5607 0.3150 0.0548 1.0000 Uiso R . . . .
H41 H -0.5502 0.4669 0.2018 0.0477 1.0000 Uiso R . . . .
H81 H -0.3553 0.5035 0.3684 0.0374 1.0000 Uiso R . . . .
H101 H -0.0234 0.5175 0.5037 0.0414 1.0000 Uiso R . . . .
H141 H -0.0358 0.6511 0.4686 0.0425 1.0000 Uiso R . . . .
H161 H 0.2041 0.7842 0.5824 0.0480 1.0000 Uiso R . . . .
H201 H 0.2552 0.7520 0.3976 0.0435 1.0000 Uiso R . . . .
H221 H 0.4063 0.8862 0.3010 0.0568 1.0000 Uiso R . . . .
H231 H 0.5591 0.8946 0.4163 0.0622 1.0000 Uiso R . . . .
H291 H 0.7196 0.8755 0.6116 0.0839 1.0000 Uiso R . . . .
H292 H 0.6316 0.9225 0.5554 0.0839 1.0000 Uiso R . . . .
H293 H 0.7073 0.8763 0.5250 0.0839 1.0000 Uiso R . . . .
H311 H 0.4343 0.5560 0.4877 0.0812 1.0000 Uiso R . . . .
H312 H 0.4261 0.5969 0.5570 0.0812 1.0000 Uiso R . . . .
H313 H 0.3350 0.5430 0.5203 0.0812 1.0000 Uiso R . . . .
H331 H -0.0877 0.6574 0.2083 0.0826 1.0000 Uiso R . . . .
H332 H -0.1785 0.6638 0.2496 0.0826 1.0000 Uiso R . . . .
H333 H -0.0485 0.6613 0.2975 0.0826 1.0000 Uiso R . . . .
H351 H -0.3601 0.7387 0.3632 0.0766 1.0000 Uiso R . . . .
H352 H -0.4930 0.7314 0.3322 0.0766 1.0000 Uiso R . . . .
H353 H -0.4209 0.6915 0.4038 0.0766 1.0000 Uiso R . . . .
H371 H -0.7770 0.3812 0.3141 0.1235 0.589(7) Uiso R . P 1 1
H372 H -0.7420 0.4495 0.3528 0.1235 0.589(7) Uiso R . P 1 1
H373 H -0.6491 0.4032 0.3405 0.1235 0.589(7) Uiso R . P 1 1
H381 H -0.9205 0.4422 0.2027 0.1104 0.589(7) Uiso R . P 1 1
H382 H -0.8732 0.5048 0.2515 0.1104 0.589(7) Uiso R . P 1 1
H383 H -0.8739 0.5006 0.1672 0.1104 0.589(7) Uiso R . P 1 1
H391 H -0.7757 0.3608 0.1812 0.1349 0.589(7) Uiso R . P 1 1
H392 H -0.7313 0.4171 0.1412 0.1349 0.589(7) Uiso R . P 1 1
H393 H -0.6458 0.3787 0.2093 0.1349 0.589(7) Uiso R . P 1 1
H1371 H -0.7320 0.3455 0.2614 0.1390 0.411(7) Uiso R . P 1 2
H1372 H -0.6413 0.3856 0.3247 0.1390 0.411(7) Uiso R . P 1 2
H1373 H -0.6238 0.3728 0.2462 0.1390 0.411(7) Uiso R . P 1 2
H1381 H -0.8864 0.4106 0.2591 0.1097 0.411(7) Uiso R . P 1 2
H1382 H -0.8871 0.4868 0.2510 0.1097 0.411(7) Uiso R . P 1 2
H1383 H -0.8114 0.4536 0.3268 0.1097 0.411(7) Uiso R . P 1 2
H1391 H -0.8519 0.4000 0.1415 0.1020 0.411(7) Uiso R . P 1 2
H1392 H -0.8378 0.4748 0.1296 0.1020 0.411(7) Uiso R . P 1 2
H1393 H -0.7390 0.4264 0.1322 0.1020 0.411(7) Uiso R . P 1 2
H411 H -0.3376 0.5323 0.5684 0.0736 0.608(5) Uiso R . P 2 1
H412 H -0.2748 0.5842 0.5347 0.0736 0.608(5) Uiso R . P 2 1
H413 H -0.3784 0.5454 0.4803 0.0736 0.608(5) Uiso R . P 2 1
H421 H -0.3168 0.4117 0.5419 0.1232 0.608(5) Uiso R . P 2 1
H422 H -0.3594 0.4272 0.4544 0.1232 0.608(5) Uiso R . P 2 1
H423 H -0.2409 0.3936 0.4923 0.1232 0.608(5) Uiso R . P 2 1
H431 H -0.1503 0.4773 0.6328 0.1274 0.608(5) Uiso R . P 2 1
H432 H -0.0942 0.5323 0.5985 0.1274 0.608(5) Uiso R . P 2 1
H433 H -0.0730 0.4588 0.5843 0.1274 0.608(5) Uiso R . P 2 1
H1411 H -0.3792 0.4674 0.5437 0.1121 0.392(5) Uiso R . P 2 2
H1412 H -0.4003 0.5196 0.4789 0.1121 0.392(5) Uiso R . P 2 2
H1413 H -0.3876 0.4458 0.4611 0.1121 0.392(5) Uiso R . P 2 2
H1421 H -0.2032 0.4126 0.5957 0.0762 0.392(5) Uiso R . P 2 2
H1422 H -0.0981 0.4275 0.5696 0.0762 0.392(5) Uiso R . P 2 2
H1423 H -0.2036 0.3903 0.5149 0.0762 0.392(5) Uiso R . P 2 2
H1431 H -0.2188 0.5276 0.6238 0.1021 0.392(5) Uiso R . P 2 2
H1432 H -0.2295 0.5820 0.5625 0.1021 0.392(5) Uiso R . P 2 2
H1433 H -0.1143 0.5444 0.5978 0.1021 0.392(5) Uiso R . P 2 2
H451 H -0.1924 0.7553 0.5435 0.0945 0.735(5) Uiso R . P 3 1
H452 H -0.1637 0.7401 0.4692 0.0945 0.735(5) Uiso R . P 3 1
H453 H -0.1422 0.6871 0.5333 0.0945 0.735(5) Uiso R . P 3 1
H461 H -0.0365 0.7695 0.6673 0.1067 0.735(5) Uiso R . P 3 1
H462 H 0.0919 0.7648 0.6734 0.1067 0.735(5) Uiso R . P 3 1
H463 H 0.0161 0.7018 0.6580 0.1067 0.735(5) Uiso R . P 3 1
H471 H -0.0691 0.8539 0.5680 0.1131 0.735(5) Uiso R . P 3 1
H472 H 0.0597 0.8482 0.5753 0.1131 0.735(5) Uiso R . P 3 1
H473 H -0.0348 0.8421 0.4952 0.1131 0.735(5) Uiso R . P 3 1
H1451 H -0.1758 0.7428 0.5615 0.0725 0.265(5) Uiso R . P 3 2
H1452 H -0.0815 0.6903 0.5971 0.0725 0.265(5) Uiso R . P 3 2
H1453 H -0.1439 0.6920 0.5088 0.0725 0.265(5) Uiso R . P 3 2
H1461 H -0.0423 0.8364 0.6114 0.0859 0.265(5) Uiso R . P 3 2
H1462 H 0.0768 0.8401 0.6000 0.0859 0.265(5) Uiso R . P 3 2
H1463 H 0.0515 0.7843 0.6498 0.0859 0.265(5) Uiso R . P 3 2
H1471 H -0.1423 0.8296 0.4755 0.0861 0.265(5) Uiso R . P 3 2
H1472 H -0.0250 0.8326 0.4613 0.0861 0.265(5) Uiso R . P 3 2
H1473 H -0.1137 0.7784 0.4219 0.0861 0.265(5) Uiso R . P 3 2
H491 H 0.1402 0.7328 0.1895 0.0769 0.826(4) Uiso R . P 4 1
H492 H 0.2722 0.7248 0.2278 0.0769 0.826(4) Uiso R . P 4 1
H493 H 0.1909 0.7117 0.2752 0.0769 0.826(4) Uiso R . P 4 1
H501 H 0.0373 0.8258 0.2298 0.0954 0.826(4) Uiso R . P 4 1
H502 H 0.1092 0.8754 0.2911 0.0954 0.826(4) Uiso R . P 4 1
H503 H 0.0902 0.8042 0.3151 0.0954 0.826(4) Uiso R . P 4 1
H511 H 0.1616 0.8469 0.1508 0.0945 0.826(4) Uiso R . P 4 1
H512 H 0.2299 0.8982 0.2113 0.0945 0.826(4) Uiso R . P 4 1
H513 H 0.2945 0.8414 0.1865 0.0945 0.826(4) Uiso R . P 4 1
H1491 H 0.0682 0.7516 0.2178 0.0632 0.174(4) Uiso R . P 4 2
H1492 H 0.0995 0.7669 0.3049 0.0632 0.174(4) Uiso R . P 4 2
H1493 H 0.1677 0.7137 0.2774 0.0632 0.174(4) Uiso R . P 4 2
H1501 H 0.0875 0.8694 0.1887 0.0648 0.174(4) Uiso R . P 4 2
H1502 H 0.2025 0.9063 0.2274 0.0648 0.174(4) Uiso R . P 4 2
H1503 H 0.1226 0.8896 0.2747 0.0648 0.174(4) Uiso R . P 4 2
H1511 H 0.2033 0.7811 0.1511 0.0591 0.174(4) Uiso R . P 4 2
H1512 H 0.3155 0.8196 0.1928 0.0591 0.174(4) Uiso R . P 4 2
H1513 H 0.3042 0.7463 0.2131 0.0591 0.174(4) Uiso R . P 4 2

loop_
_atom_site_aniso_label
_atom_site_aniso_U_11
_atom_site_aniso_U_22
_atom_site_aniso_U_33
_atom_site_aniso_U_23
_atom_site_aniso_U_13
_atom_site_aniso_U_12
C1 0.0446(8) 0.0513(9) 0.0370(8) -0.0074(7) 0.0133(7) 0.0145(7)
C2 0.0396(8) 0.0638(10) 0.0400(9) -0.0055(7) 0.0154(7) 0.0120(8)
C3 0.0357(8) 0.0579(10) 0.0281(7) -0.0054(6) 0.0052(6) 0.0077(7)
C4 0.0366(8) 0.0525(9) 0.0253(7) -0.0098(6) 0.0057(6) 0.0079(6)
C5 0.0352(7) 0.0545(9) 0.0227(7) -0.0014(6) 0.0077(6) 0.0118(6)
S6 0.03825(19) 0.0608(2) 0.02599(16) -0.00409(15) 0.01238(13) 0.00719(17)
C7 0.0321(7) 0.0330(7) 0.0313(7) -0.0058(5) 0.0130(5) 0.0016(5)
C8 0.0286(6) 0.0312(6) 0.0354(7) 0.0002(5) 0.0126(6) 0.0015(5)
C9 0.0334(7) 0.0304(6) 0.0332(7) -0.0007(5) 0.0134(6) 0.0041(5)
C10 0.0317(7) 0.0368(7) 0.0317(7) -0.0064(6) 0.0095(5) 0.0031(6)
C11 0.0289(7) 0.0377(7) 0.0403(8) -0.0153(6) 0.0160(6) -0.0048(5)
S12 0.03220(18) 0.0639(2) 0.0544(2) -0.02722(19) 0.02324(16) -0.01013(17)
C13 0.0343(7) 0.0428(8) 0.0304(7) -0.0033(6) 0.0127(6) -0.0075(6)
C14 0.0302(7) 0.0395(8) 0.0384(8) -0.0015(6) 0.0110(6) -0.0069(6)
C15 0.0391(8) 0.0324(7) 0.0407(8) 0.0020(6) 0.0109(6) -0.0041(6)
C16 0.0406(8) 0.0374(7) 0.0365(8) 0.0015(6) 0.0087(7) -0.0076(6)
C17 0.0319(7) 0.0546(9) 0.0260(7) 0.0047(6) 0.0049(5) -0.0153(6)
S18 0.03414(18) 0.0712(3) 0.03266(18) 0.00455(17) 0.00367(14) -0.02078(18)
C19 0.0364(7) 0.0408(8) 0.0393(8) -0.0006(6) 0.0174(6) -0.0049(6)
C20 0.0400(8) 0.0375(7) 0.0377(8) 0.0001(6) 0.0176(6) -0.0035(6)
C21 0.0519(9) 0.0341(7) 0.0414(8) 0.0014(6) 0.0230(7) 0.0060(6)
C22 0.0689(11) 0.0329(8) 0.0563(10) 0.0047(7) 0.0397(9) 0.0039(7)
C23 0.0554(10) 0.0333(8) 0.0725(12) -0.0042(7) 0.0389(9) -0.0063(7)
C24 0.0385(8) 0.0381(7) 0.0536(9) -0.0061(7) 0.0222(7) -0.0057(6)
C25 0.0316(7) 0.0524(9) 0.0269(6) 0.0016(6) 0.0119(6) -0.0049(6)
C26 0.0370(7) 0.0352(7) 0.0325(7) -0.0100(5) 0.0199(6) -0.0032(5)
C27 0.0379(7) 0.0424(8) 0.0302(7) 0.0005(6) 0.0055(6) 0.0098(6)
O28 0.0397(6) 0.0603(7) 0.0639(8) -0.0067(6) 0.0123(6) -0.0198(6)
C29 0.0378(9) 0.0487(10) 0.1090(18) -0.0120(11) 0.0151(10) -0.0115(8)
O30 0.0322(5) 0.0795(8) 0.0412(6) -0.0098(6) 0.0182(5) -0.0075(5)
C31 0.0444(10) 0.0947(16) 0.0701(14) -0.0069(12) 0.0232(10) 0.0150(10)
O32 0.0508(7) 0.0613(7) 0.0368(6) -0.0101(5) 0.0266(5) -0.0124(5)
C33 0.0926(16) 0.0646(12) 0.0512(11) 0.0038(9) 0.0334(11) -0.0206(12)
O34 0.0486(6) 0.0440(6) 0.0501(6) -0.0070(5) 0.0162(5) 0.0051(5)
C35 0.0561(11) 0.0580(11) 0.0804(14) -0.0279(11) 0.0142(10) 0.0049(9)
C36 0.0444(9) 0.0684(12) 0.0544(11) -0.0085(9) 0.0180(8) -0.0031(8)
C37 0.132(5) 0.076(3) 0.087(3) 0.008(3) 0.028(3) -0.032(3)
C38 0.041(2) 0.098(3) 0.121(5) -0.007(3) 0.018(2) -0.012(2)
C39 0.110(5) 0.138(6) 0.166(7) -0.114(6) 0.085(5) -0.078(5)
C137 0.079(5) 0.078(5) 0.233(13) 0.060(7) -0.016(7) -0.019(4)
C138 0.109(6) 0.115(6) 0.113(7) -0.057(5) 0.074(6) -0.062(5)
C139 0.123(7) 0.107(6) 0.061(4) -0.024(3) 0.025(4) -0.076(5)
C40 0.0432(8) 0.0435(8) 0.0389(8) 0.0111(6) 0.0200(7) 0.0071(7)
C41 0.075(2) 0.066(2) 0.0427(17) 0.0041(14) 0.0388(16) 0.0137(17)
C42 0.187(7) 0.045(2) 0.109(4) -0.002(2) 0.108(4) -0.028(3)
C43 0.059(2) 0.235(8) 0.049(2) 0.068(4) 0.0198(18) 0.026(3)
C141 0.050(3) 0.203(10) 0.062(4) 0.070(5) 0.027(3) 0.010(4)
C142 0.110(5) 0.053(3) 0.064(3) 0.034(3) 0.055(4) 0.036(3)
C143 0.149(8) 0.066(4) 0.077(4) -0.025(3) 0.085(5) -0.040(4)
C44 0.0465(11) 0.0385(10) 0.081(2) -0.0187(12) 0.0271(15) -0.0059(8)
C45 0.0438(19) 0.062(2) 0.105(3) -0.036(2) 0.029(2) -0.0051(16)
C46 0.079(2) 0.153(4) 0.078(2) -0.041(2) 0.040(2) 0.018(2)
C47 0.068(2) 0.0461(17) 0.193(5) -0.019(2) 0.037(3) 0.0014(15)
C144 0.0479(13) 0.0393(12) 0.081(2) -0.0175(15) 0.0273(17) -0.0061(11)
C145 0.062(6) 0.053(5) 0.113(8) -0.013(5) 0.055(5) -0.003(5)
C146 0.069(5) 0.073(6) 0.087(6) -0.043(5) 0.036(4) -0.013(4)
C147 0.080(5) 0.087(6) 0.094(6) 0.023(5) 0.034(5) 0.033(5)
C48 0.0644(10) 0.0467(9) 0.0367(8) 0.0076(7) 0.0194(7) 0.0159(8)
C49 0.0701(16) 0.0507(12) 0.0404(12) -0.0003(9) -0.0011(11) 0.0145(11)
C50 0.0657(16) 0.093(2) 0.0535(14) 0.0010(13) 0.0101(12) 0.0374(15)
C51 0.115(2) 0.0650(16) 0.0551(15) 0.0208(12) 0.0331(16) 0.0221(16)
C149 0.063(6) 0.071(6) 0.032(5) 0.002(4) -0.005(4) -0.024(5)
C150 0.073(6) 0.053(5) 0.057(6) 0.008(5) 0.007(5) 0.019(5)
C151 0.075(6) 0.076(6) 0.041(5) -0.004(5) 0.023(5) 0.000(5)

loop_
_atom_type_symbol
_atom_type_scat_dispersion_real
_atom_type_scat_dispersion_imag
_atom_type_scat_Cromer_Mann_a1
_atom_type_scat_Cromer_Mann_b1
_atom_type_scat_Cromer_Mann_a2
_atom_type_scat_Cromer_Mann_b2
_atom_type_scat_Cromer_Mann_a3
_atom_type_scat_Cromer_Mann_b3
_atom_type_scat_Cromer_Mann_a4
_atom_type_scat_Cromer_Mann_b4
_atom_type_scat_Cromer_Mann_c
_atom_type_scat_source
C 0.0181 0.0091 2.3100 20.8439 1.0200 10.2075 1.5886 0.5687 0.8650 51.6512 0.2156 'International Tables Vol C 4.2.6.8 and 6.1.1.4'
H 0.0000 0.0000 0.4930 10.5109 0.3229 26.1257 0.1402 3.1424 0.0408 57.7998 0.0030 'International Tables Vol C 4.2.6.8 and 6.1.1.4'
N 0.0311 0.0180 12.2126 0.0057 3.1322 9.8933 2.0125 28.9975 1.1663 0.5826 -11.5290 'International Tables Vol C 4.2.6.8 and 6.1.1.4'
O 0.0492 0.0322 3.0485 13.2771 2.2868 5.7011 1.5463 0.3239 0.8670 32.9089 0.2508 'International Tables Vol C 4.2.6.8 and 6.1.1.4'
S 0.3331 0.5567 6.9053 1.4679 5.2034 22.2151 1.4379 0.2536 1.5863 56.1720 0.8669 'International Tables Vol C 4.2.6.8 and 6.1.1.4'

loop_
_geom_angle_atom_site_label_1
_geom_angle_atom_site_label_2
_geom_angle_atom_site_label_3
_geom_angle
_geom_angle_publ_flag
C2 C1 C27 120.40(14) yes
C2 C1 H11 120.4 no
C27 C1 H11 119.2 no
C1 C2 C3 122.49(16) yes
C1 C2 H21 118.9 no
C3 C2 H21 118.6 no
C2 C3 C4 116.58(16) yes
C2 C3 C36 120.85(16) yes
C4 C3 C36 122.52(15) yes
C3 C4 C5 122.03(14) yes
C3 C4 H41 118.9 no
C5 C4 H41 119.0 no
C4 C5 S6 120.11(12) yes
C4 C5 C27 120.21(15) yes
S6 C5 C27 119.56(13) yes
C5 S6 C7 99.89(7) yes
S6 C7 C8 122.17(11) yes
S6 C7 C26 118.23(11) yes
C8 C7 C26 119.59(13) yes
C7 C8 C9 122.27(13) yes
C7 C8 H81 118.9 no
C9 C8 H81 118.8 no
C8 C9 C10 117.44(13) yes
C8 C9 C40 120.24(13) yes
C10 C9 C40 122.30(13) yes
C9 C10 C11 120.95(13) yes
C9 C10 H101 119.3 no
C11 C10 H101 119.7 no
C10 C11 S12 119.50(12) yes
C10 C11 C26 120.89(13) yes
S12 C11 C26 119.60(12) yes
C11 S12 C13 102.05(6) yes
S12 C13 C14 124.71(11) yes
S12 C13 C25 115.33(12) yes
C14 C13 C25 119.94(14) yes
C13 C14 C15 121.41(14) yes
C13 C14 H141 119.1 no
C15 C14 H141 119.4 no
C14 C15 C16 118.04(15) yes
C14 C15 C44 121.57(18) yes
C16 C15 C44 120.27(17) yes
C14 C15 C16 118.04(15) yes
C14 C15 C144 117.6(4) yes
C16 C15 C144 123.1(4) yes
C15 C16 C17 121.23(14) yes
C15 C16 H161 119.1 no
C17 C16 H161 119.7 no
C16 C17 S18 119.20(12) yes
C16 C17 C25 120.02(13) yes
S18 C17 C25 120.78(13) yes
C17 S18 C19 101.27(7) yes
S18 C19 C20 124.05(12) yes
S18 C19 C24 116.29(13) yes
C20 C19 C24 119.63(15) yes
C19 C20 C21 122.36(14) yes
C19 C20 H201 119.0 no
C21 C20 H201 118.6 no
C20 C21 C22 116.75(16) yes
C20 C21 C48 119.71(15) yes
C22 C21 C48 123.54(15) yes
C21 C22 C23 121.78(16) yes
C21 C22 H221 118.4 no
C23 C22 H221 119.8 no
C22 C23 C24 120.51(16) yes
C22 C23 H231 119.9 no
C24 C23 H231 119.6 no
C19 C24 C23 118.96(16) yes
C19 C24 O28 115.58(15) yes
C23 C24 O28 125.46(15) yes
C13 C25 C17 119.34(15) yes
C13 C25 O30 118.32(14) yes
C17 C25 O30 122.15(13) yes
C7 C26 C11 118.76(14) yes
C7 C26 O32 119.12(14) yes
C11 C26 O32 122.10(14) yes
C5 C27 C1 118.29(15) yes
C5 C27 O34 116.82(14) yes
C1 C27 O34 124.86(14) yes
C24 O28 C29 118.31(17) yes
O28 C29 H291 109.1 no
O28 C29 H292 108.9 no
H291 C29 H292 109.5 no
O28 C29 H293 110.4 no
H291 C29 H293 109.5 no
H292 C29 H293 109.5 no
C25 O30 C31 114.35(14) yes
O30 C31 H311 109.4 no
O30 C31 H312 109.9 no
H311 C31 H312 109.5 no
O30 C31 H313 109.1 no
H311 C31 H313 109.5 no
H312 C31 H313 109.5 no
C26 O32 C33 113.17(13) yes
O32 C33 H331 109.8 no
O32 C33 H332 110.2 no
H331 C33 H332 109.5 no
O32 C33 H333 108.4 no
H331 C33 H333 109.5 no
H332 C33 H333 109.5 no
C27 O34 C35 116.89(15) yes
O34 C35 H351 109.8 no
O34 C35 H352 109.5 no
H351 C35 H352 109.5 no
O34 C35 H353 109.0 no
H351 C35 H353 109.5 no
H352 C35 H353 109.5 no
C3 C36 C37 104.9(2) yes
C3 C36 C38 107.4(2) yes
C37 C36 C38 105.3(4) yes
C3 C36 C39 113.2(3) yes
C37 C36 C39 110.4(5) yes
C38 C36 C39 114.9(4) yes
C3 C36 C137 110.8(3) yes
C3 C36 C138 119.3(3) yes
C137 C36 C138 105.1(6) yes
C3 C36 C139 110.0(3) yes
C137 C36 C139 104.9(6) yes
C138 C36 C139 105.7(5) yes
C36 C37 H371 109.2 no
C36 C37 H372 111.6 no
H371 C37 H372 109.5 no
C36 C37 H373 107.6 no
H371 C37 H373 109.5 no
H372 C37 H373 109.5 no
C36 C38 H381 110.4 no
C36 C38 H382 109.7 no
H381 C38 H382 109.5 no
C36 C38 H383 108.3 no
H381 C38 H383 109.5 no
H382 C38 H383 109.5 no
C36 C39 H391 111.0 no
C36 C39 H392 106.2 no
H391 C39 H392 109.5 no
C36 C39 H393 111.1 no
H391 C39 H393 109.5 no
H392 C39 H393 109.5 no
C36 C137 H1371 110.8 no
C36 C137 H1372 108.2 no
H1371 C137 H1372 109.5 no
C36 C137 H1373 109.4 no
H1371 C137 H1373 109.5 no
H1372 C137 H1373 109.5 no
C36 C138 H1381 110.3 no
C36 C138 H1382 108.3 no
H1381 C138 H1382 109.5 no
C36 C138 H1383 109.8 no
H1381 C138 H1383 109.5 no
H1382 C138 H1383 109.5 no
C36 C139 H1391 111.7 no
C36 C139 H1392 109.3 no
H1391 C139 H1392 109.5 no
C36 C139 H1393 107.4 no
H1391 C139 H1393 109.5 no
H1392 C139 H1393 109.5 no
C9 C40 C41 106.92(15) yes
C9 C40 C42 108.5(2) yes
C41 C40 C42 109.6(3) yes
C9 C40 C43 110.14(19) yes
C41 C40 C43 107.5(3) yes
C42 C40 C43 113.9(4) yes
C9 C40 C141 115.0(2) yes
C9 C40 C142 112.9(2) yes
C141 C40 C142 103.3(4) yes
C9 C40 C143 112.5(2) yes
C141 C40 C143 105.9(5) yes
C142 C40 C143 106.4(4) yes
C40 C41 H411 109.2 no
C40 C41 H412 109.5 no
H411 C41 H412 109.5 no
C40 C41 H413 109.7 no
H411 C41 H413 109.5 no
H412 C41 H413 109.5 no
C40 C42 H421 109.9 no
C40 C42 H422 111.6 no
H421 C42 H422 109.5 no
C40 C42 H423 106.9 no
H421 C42 H423 109.5 no
H422 C42 H423 109.5 no
C40 C43 H431 109.9 no
C40 C43 H432 109.5 no
H431 C43 H432 109.5 no
C40 C43 H433 108.9 no
H431 C43 H433 109.5 no
H432 C43 H433 109.5 no
C40 C141 H1411 111.1 no
C40 C141 H1412 108.3 no
H1411 C141 H1412 109.5 no
C40 C141 H1413 108.9 no
H1411 C141 H1413 109.5 no
H1412 C141 H1413 109.5 no
C40 C142 H1421 111.4 no
C40 C142 H1422 108.2 no
H1421 C142 H1422 109.5 no
C40 C142 H1423 108.8 no
H1421 C142 H1423 109.5 no
H1422 C142 H1423 109.5 no
C40 C143 H1431 111.2 no
C40 C143 H1432 109.4 no
H1431 C143 H1432 109.5 no
C40 C143 H1433 107.8 no
H1431 C143 H1433 109.5 no
H1432 C143 H1433 109.5 no
C15 C44 C45 112.6(3) yes
C15 C44 C46 108.8(3) yes
C45 C44 C46 109.6(4) yes
C15 C44 C47 109.6(3) yes
C45 C44 C47 109.7(4) yes
C46 C44 C47 106.4(4) yes
C44 C45 H451 110.2 no
C44 C45 H452 109.5 no
H451 C45 H452 109.5 no
C44 C45 H453 108.7 no
H451 C45 H453 109.5 no
H452 C45 H453 109.5 no
C44 C46 H461 109.0 no
C44 C46 H462 111.0 no
H461 C46 H462 109.5 no
C44 C46 H463 108.4 no
H461 C46 H463 109.5 no
H462 C46 H463 109.5 no
C44 C47 H471 109.4 no
C44 C47 H472 108.8 no
H471 C47 H472 109.5 no
C44 C47 H473 110.2 no
H471 C47 H473 109.5 no
H472 C47 H473 109.5 no
C15 C144 C145 111.2(8) yes
C15 C144 C146 111.8(7) yes
C145 C144 C146 108.4(8) yes
C15 C144 C147 111.8(7) yes
C145 C144 C147 107.9(8) yes
C146 C144 C147 105.4(8) yes
C144 C145 H1451 112.6 no
C144 C145 H1452 110.9 no
H1451 C145 H1452 109.5 no
C144 C145 H1453 104.8 no
H1451 C145 H1453 109.5 no
H1452 C145 H1453 109.5 no
C144 C146 H1461 111.3 no
C144 C146 H1462 112.8 no
H1461 C146 H1462 109.5 no
C144 C146 H1463 104.1 no
H1461 C146 H1463 109.5 no
H1462 C146 H1463 109.5 no
C144 C147 H1471 109.6 no
C144 C147 H1472 105.9 no
H1471 C147 H1472 109.5 no
C144 C147 H1473 112.8 no
H1471 C147 H1473 109.5 no
H1472 C147 H1473 109.5 no
C21 C48 C49 109.74(14) yes
C21 C48 C50 108.99(16) yes
C49 C48 C50 108.7(2) yes
C21 C48 C51 112.4(2) yes
C49 C48 C51 109.32(19) yes
C50 C48 C51 107.6(2) yes
C21 C48 C149 113.1(4) yes
C21 C48 C150 111.9(5) yes
C149 C48 C150 111.0(6) yes
C21 C48 C151 107.1(5) yes
C149 C48 C151 105.0(6) yes
C150 C48 C151 108.4(6) yes
C48 C49 H491 110.2 no
C48 C49 H492 109.2 no
H491 C49 H492 109.5 no
C48 C49 H493 109.0 no
H491 C49 H493 109.5 no
H492 C49 H493 109.5 no
C48 C50 H501 110.5 no
C48 C50 H502 107.8 no
H501 C50 H502 109.5 no
C48 C50 H503 110.1 no
H501 C50 H503 109.5 no
H502 C50 H503 109.5 no
C48 C51 H511 109.9 no
C48 C51 H512 109.4 no
H511 C51 H512 109.5 no
C48 C51 H513 109.1 no
H511 C51 H513 109.5 no
H512 C51 H513 109.5 no
C48 C149 H1491 110.4 no
C48 C149 H1492 107.0 no
H1491 C149 H1492 109.5 no
C48 C149 H1493 111.0 no
H1491 C149 H1493 109.5 no
H1492 C149 H1493 109.5 no
C48 C150 H1501 111.3 no
C48 C150 H1502 109.2 no
H1501 C150 H1502 109.5 no
C48 C150 H1503 107.9 no
H1501 C150 H1503 109.5 no
H1502 C150 H1503 109.5 no
C48 C151 H1511 109.5 no
C48 C151 H1512 108.4 no
H1511 C151 H1512 109.5 no
C48 C151 H1513 110.6 no
H1511 C151 H1513 109.5 no
H1512 C151 H1513 109.5 no

loop_
_geom_bond_atom_site_label_1
_geom_bond_atom_site_label_2
_geom_bond_distance
_geom_bond_publ_flag
C1 C2 1.378(3) yes
C1 C27 1.389(2) yes
C1 H11 0.950 no
C2 C3 1.393(2) yes
C2 H21 0.950 no
C3 C4 1.392(2) yes
C3 C36 1.532(3) yes
C4 C5 1.386(2) yes
C4 H41 0.950 no
C5 S6 1.7804(16) yes
C5 C27 1.401(2) yes
S6 C7 1.7761(15) yes
C7 C8 1.386(2) yes
C7 C26 1.395(2) yes
C8 C9 1.393(2) yes
C8 H81 0.950 no
C9 C10 1.392(2) yes
C9 C40 1.525(2) yes
C10 C11 1.389(2) yes
C10 H101 0.950 no
C11 S12 1.7798(15) yes
C11 C26 1.391(2) yes
S12 C13 1.7790(15) yes
C13 C14 1.383(2) yes
C13 C25 1.400(2) yes
C14 C15 1.391(2) yes
C14 H141 0.950 no
C15 C16 1.396(2) yes
C15 C44 1.566(4) yes
C15 C16 1.396(2) yes
C15 C144 1.448(11) yes
C16 C17 1.388(3) yes
C16 H161 0.950 no
C17 S18 1.7816(15) yes
C17 C25 1.388(2) yes
S18 C19 1.7812(16) yes
C19 C20 1.373(2) yes
C19 C24 1.403(2) yes
C20 C21 1.403(2) yes
C20 H201 0.950 no
C21 C22 1.390(3) yes
C21 C48 1.528(2) yes
C22 C23 1.383(3) yes
C22 H221 0.950 no
C23 C24 1.384(3) yes
C23 H231 0.950 no
C24 O28 1.370(2) yes
C25 O30 1.375(2) yes
C26 O32 1.3669(19) yes
C27 O34 1.364(2) yes
O28 C29 1.411(2) yes
C29 H291 0.950 no
C29 H292 0.950 no
C29 H293 0.950 no
O30 C31 1.428(3) yes
C31 H311 0.950 no
C31 H312 0.950 no
C31 H313 0.950 no
O32 C33 1.440(3) yes
C33 H331 0.950 no
C33 H332 0.950 no
C33 H333 0.950 no
O34 C35 1.426(2) yes
C35 H351 0.950 no
C35 H352 0.950 no
C35 H353 0.950 no
C36 C37 1.523(4) yes
C36 C38 1.538(4) yes
C36 C39 1.473(4) yes
C36 C137 1.548(5) yes
C36 C138 1.517(4) yes
C36 C139 1.547(4) yes
C37 H371 0.950 no
C37 H372 0.950 no
C37 H373 0.950 no
C38 H381 0.950 no
C38 H382 0.950 no
C38 H383 0.950 no
C39 H391 0.950 no
C39 H392 0.950 no
C39 H393 0.950 no
C137 H1371 0.950 no
C137 H1372 0.950 no
C137 H1373 0.950 no
C138 H1381 0.950 no
C138 H1382 0.950 no
C138 H1383 0.950 no
C139 H1391 0.950 no
C139 H1392 0.950 no
C139 H1393 0.950 no
C40 C41 1.518(3) yes
C40 C42 1.505(4) yes
C40 C43 1.519(3) yes
C40 C141 1.543(4) yes
C40 C142 1.539(4) yes
C40 C143 1.523(4) yes
C41 H411 0.950 no
C41 H412 0.950 no
C41 H413 0.950 no
C42 H421 0.950 no
C42 H422 0.950 no
C42 H423 0.950 no
C43 H431 0.950 no
C43 H432 0.950 no
C43 H433 0.950 no
C141 H1411 0.950 no
C141 H1412 0.950 no
C141 H1413 0.950 no
C142 H1421 0.950 no
C142 H1422 0.950 no
C142 H1423 0.950 no
C143 H1431 0.950 no
C143 H1432 0.950 no
C143 H1433 0.950 no
C44 C45 1.516(4) yes
C44 C46 1.531(4) yes
C44 C47 1.530(4) yes
C45 H451 0.950 no
C45 H452 0.950 no
C45 H453 0.950 no
C46 H461 0.950 no
C46 H462 0.950 no
C46 H463 0.950 no
C47 H471 0.950 no
C47 H472 0.950 no
C47 H473 0.950 no
C144 C145 1.529(5) yes
C144 C146 1.530(5) yes
C144 C147 1.541(5) yes
C145 H1451 0.950 no
C145 H1452 0.950 no
C145 H1453 0.950 no
C146 H1461 0.950 no
C146 H1462 0.950 no
C146 H1463 0.950 no
C147 H1471 0.950 no
C147 H1472 0.950 no
C147 H1473 0.950 no
C48 C49 1.521(3) yes
C48 C50 1.546(3) yes
C48 C51 1.531(3) yes
C48 C149 1.541(5) yes
C48 C150 1.524(5) yes
C48 C151 1.552(5) yes
C49 H491 0.950 no
C49 H492 0.950 no
C49 H493 0.950 no
C50 H501 0.950 no
C50 H502 0.950 no
C50 H503 0.950 no
C51 H511 0.950 no
C51 H512 0.950 no
C51 H513 0.950 no
C149 H1491 0.950 no
C149 H1492 0.950 no
C149 H1493 0.950 no
C150 H1501 0.950 no
C150 H1502 0.950 no
C150 H1503 0.950 no
C151 H1511 0.950 no
C151 H1512 0.950 no
C151 H1513 0.950 no

loop_
_geom_hbond_atom_site_label_D
_geom_hbond_atom_site_label_H
_geom_hbond_atom_site_label_A
_geom_hbond_site_symmetry_A
_geom_hbond_angle_DHA
_geom_hbond_distance_DH
_geom_hbond_distance_HA
_geom_hbond_distance_DA
_geom_hbond_publ_flag
C20 H201 C25 . 131 0.950 2.592 3.299(2) yes
C43 H431 O32 3_565 151 0.950 2.430 3.293(6) yes
